data_7240581
loop_
_publ_author_name
'Patel, Divyang M.'
'Patel, Hetal J.'
'Padr\'on, Jos\'e M.'
'Patel, Hitendra M.'

_publ_section_title
;
 A novel substrate directed multicomponent reaction for the syntheses of
 tetrahydro-spiro[pyrazolo[4,3-f]quinoline]-8,5&#x2032;-pyrimidines and
 tetrahydro-pyrazolo[4,3-f]pyrimido[4,5-b]quinolines via selective
 multiple C--C bond formation under metal-free conditions
;
_journal_issue 33
_journal_name_full 'RSC Advances'
_journal_page_first 19600
_journal_page_last 19609
_journal_paper_doi 10.1039/D0RA02990D
_journal_volume 10
_journal_year 2020
_chemical_formula_moiety 'C27 H21 CL2 N5 O3'
_chemical_formula_sum 'C27 H21 Cl2 N5 O3'
_chemical_formula_weight 534.39
_space_group_crystal_system monoclinic
_space_group_IT_number 14
_space_group_name_Hall '-P 2ybc'
_space_group_name_H-M_alt 'P 1 21/c 1'
_atom_sites_solution_hydrogens geom
_audit_creation_method SHELXL-2018/3
_audit_update_record
;
2020-01-16 deposited with the CCDC.	2020-05-08 downloaded from the CCDC.
;
_cell_angle_alpha 90
_cell_angle_beta 101.750(2)
_cell_angle_gamma 90
_cell_formula_units_Z 4
_cell_length_a 9.6991(4)
_cell_length_b 15.1736(7)
_cell_length_c 18.5825(9)
_cell_measurement_reflns_used 4865
_cell_measurement_temperature 298(2)
_cell_measurement_theta_max 27.1
_cell_measurement_theta_min 2.1
_cell_volume 2677.5(2)
_computing_cell_refinement 'SAINT V8.38A (BRUKER AXS INC.,2017)'
_computing_data_collection 'APEX3. INC. BRUKER SOFTWARE PACKAGE'
_computing_data_reduction 'SAINT V8.38A (BRUKER AXS INC.,2017)'
_computing_molecular_graphics 'ORTEP3 MERCURY AND PLATON'
_computing_structure_refinement 'SHELXL-2018/3 (Sheldrick, 2018)'
_computing_structure_solution 'SHELXT 2014/5 (SHELDRICK,2018)'
_diffrn_ambient_temperature 298(2)
_diffrn_measured_fraction_theta_full 0.992
_diffrn_measured_fraction_theta_max 0.993
_diffrn_measurement_device_type 'BRUKER D8 VENTURE,PHOTON-200'
_diffrn_measurement_method 'OMEGA SCAN'
_diffrn_radiation_type MoK\a
_diffrn_radiation_wavelength 0.71073
_diffrn_reflns_av_R_equivalents 0.0236
_diffrn_reflns_av_unetI/netI 0.0183
_diffrn_reflns_Laue_measured_fraction_full 0.992
_diffrn_reflns_Laue_measured_fraction_max 0.993
_diffrn_reflns_limit_h_max 12
_diffrn_reflns_limit_h_min -12
_diffrn_reflns_limit_k_max 19
_diffrn_reflns_limit_k_min -16
_diffrn_reflns_limit_l_max 22
_diffrn_reflns_limit_l_min -23
_diffrn_reflns_number 32350
_diffrn_reflns_point_group_measured_fraction_full 0.992
_diffrn_reflns_point_group_measured_fraction_max 0.993
_diffrn_reflns_theta_full 25.242
_diffrn_reflns_theta_max 27.098
_diffrn_reflns_theta_min 2.145
_diffrn_source 'FINE FOCUS SEALED TUBE'
_exptl_absorpt_coefficient_mu 0.280
_exptl_absorpt_correction_type multi-scan
_exptl_absorpt_process_details SADABS-2016/2
_exptl_crystal_colour COLURLESS
_exptl_crystal_density_diffrn 1.326
_exptl_crystal_density_meas 1.3
_exptl_crystal_density_method 'NOT MEASURED'
_exptl_crystal_description 'BLOCK TYPE'
_exptl_crystal_F_000 1104
_exptl_crystal_size_max 0.456
_exptl_crystal_size_mid 0.359
_exptl_crystal_size_min 0.348
_exptl_transmission_factor_max 0.7455
_exptl_transmission_factor_min 0.5925
_refine_diff_density_max 7.932
_refine_diff_density_min -0.650
_refine_diff_density_rms 0.200
_refine_ls_extinction_coef 0.000(15)
_refine_ls_extinction_expression Fc^*^=kFc[1+0.001xFc^2^\l^3^/sin(2\q)]^-1/4^
_refine_ls_extinction_method 'SHELXL-2018/3 (Sheldrick 2018)'
_refine_ls_goodness_of_fit_ref 2.792
_refine_ls_hydrogen_treatment constr
_refine_ls_matrix_type full
_refine_ls_number_parameters 335
_refine_ls_number_reflns 5870
_refine_ls_number_restraints 0
_refine_ls_restrained_S_all 2.792
_refine_ls_R_factor_all 0.1904
_refine_ls_R_factor_gt 0.1802
_refine_ls_shift/su_max 0.593
_refine_ls_shift/su_mean 0.002
_refine_ls_structure_factor_coef Fsqd
_refine_ls_weighting_details 'w=1/[\s^2^(Fo^2^)+(0.2000P)^2^] where P=(Fo^2^+2Fc^2^)/3'
_refine_ls_weighting_scheme calc
_refine_ls_wR_factor_gt 0.5419
_refine_ls_wR_factor_ref 0.5603
_reflns_Friedel_coverage 0.000
_reflns_number_gt 4865
_reflns_number_total 5870
_reflns_threshold_expression 'I > 2\s(I)'
_cod_data_source_file d0ra02990d2.cif
_cod_data_source_block shelx_CCDC1
_cod_depositor_comments
;
The following automatic conversions were performed:

data item '_exptl_absorpt_correction_type' value 'MULTI-SCAN' was
changed to 'multi-scan' in accordance with the
/home/data/users/saulius/crontab/automatic-downloads/rss-feeds/RSC/lib/dictionaries/cif_core.dic
dictionary named 'cif_core.dic' version 2.4.2 last updated on
2011-04-26.

Automatic conversion script
Id: cif_fix_values 7556 2019-12-06 15:28:31Z antanas 

 Adding full bibliography for 7240580--7240582.cif.
;
_cod_original_sg_symbol_H-M 'P 21/c'
_cod_database_code 7240581
_shelx_shelxl_version_number 2018/3
_shelx_space_group_comment
;
The symmetry employed for this shelxl refinement is uniquely defined
by the following loop, which should always be used as a source of
symmetry information in preference to the above space-group names.
They are only intended as comments.
;

loop_
_space_group_symop_operation_xyz
'x, y, z'
'-x, y+1/2, -z+1/2'
'-x, -y, -z'
'x, -y-1/2, z-1/2'

loop_
_atom_site_label
_atom_site_type_symbol
_atom_site_fract_x
_atom_site_fract_y
_atom_site_fract_z
_atom_site_U_iso_or_equiv
_atom_site_adp_type
_atom_site_occupancy
_atom_site_site_symmetry_order
_atom_site_calc_flag
_atom_site_refinement_flags_posn
_atom_site_refinement_flags_adp
_atom_site_refinement_flags_occupancy
_atom_site_disorder_assembly
_atom_site_disorder_group
Cl1 Cl 0.57079(16) 0.7262(2) 0.11936(11) 0.0871(10) Uani 1 1 d . . . . .
Cl2 Cl 1.7296(3) 1.06066(14) 0.44823(14) 0.0863(9) Uani 1 1 d . . . . .
O1 O 1.2183(4) 0.7429(3) 0.4034(2) 0.0420(10) Uani 1 1 d . . . . .
C9 C 1.1892(5) 0.7821(3) 0.3452(3) 0.0316(11) Uani 1 1 d . . . . .
C7 C 1.4175(4) 0.7415(3) 0.3048(3) 0.0303(11) Uani 1 1 d . . . . .
H7 H 1.451996 0.734988 0.259089 0.036 Uiso 1 1 calc R U . . .
C8 C 1.2556(5) 0.7587(3) 0.2809(3) 0.0322(11) Uani 1 1 d . . . . .
C6 C 1.4942(5) 0.8219(3) 0.3437(3) 0.0327(11) Uani 1 1 d . . . . .
O3 O 1.2945(4) 0.8218(3) 0.1695(2) 0.0534(12) Uani 1 1 d . . . . .
N1 N 1.0868(4) 0.8466(3) 0.3347(3) 0.0394(11) Uani 1 1 d . . . . .
C24 C 1.6131(5) 0.5510(3) 0.4226(3) 0.0366(12) Uani 1 1 d . . . . .
N3 N 1.2139(5) 0.6005(3) 0.2980(3) 0.0414(11) Uani 1 1 d . . . . .
H3 H 1.146047 0.568287 0.306462 0.050 Uiso 1 1 calc R U . . .
C20 C 1.1881(5) 0.6692(3) 0.2442(3) 0.0357(11) Uani 1 1 d . . . . .
H20 H 1.235411 0.653654 0.204097 0.043 Uiso 1 1 calc R U . . .
C19 C 1.0320(5) 0.6794(3) 0.2125(3) 0.0356(11) Uani 1 1 d . . . . .
O2 O 0.9485(6) 0.9450(4) 0.2635(3) 0.0740(17) Uani 1 1 d . . . . .
N5 N 1.7484(5) 0.5517(3) 0.4600(3) 0.0431(12) Uani 1 1 d . . . . .
H5 H 1.788839 0.508124 0.485446 0.052 Uiso 1 1 calc R U . . .
N2 N 1.1252(5) 0.8859(3) 0.2173(3) 0.0446(12) Uani 1 1 d . . . . .
C27 C 1.4496(5) 0.6549(3) 0.3453(3) 0.0307(10) Uani 1 1 d . . . . .
C1 C 1.5075(5) 0.8379(3) 0.4180(3) 0.0400(12) Uani 1 1 d . . . . .
H1 H 1.469480 0.798357 0.446878 0.048 Uiso 1 1 calc R U . . .
C22 C 1.3841(6) 0.5029(3) 0.3711(3) 0.0409(12) Uani 1 1 d . . . . .
H22 H 1.315181 0.459366 0.364007 0.049 Uiso 1 1 calc R U . . .
C25 C 1.7164(5) 0.6797(4) 0.4085(3) 0.0375(12) Uani 1 1 d . . . . .
H25 H 1.733994 0.736158 0.393147 0.045 Uiso 1 1 calc R U . . .
C16 C 0.7500(6) 0.7068(5) 0.1540(4) 0.0565(17) Uani 1 1 d . . . . .
C3 C 1.6352(7) 0.9693(4) 0.4081(4) 0.0531(15) Uani 1 1 d . . . . .
C21 C 1.3524(5) 0.5869(3) 0.3367(3) 0.0354(11) Uani 1 1 d . . . . .
N4 N 1.8118(4) 0.6289(3) 0.4524(3) 0.0448(12) Uani 1 1 d . . . . .
C11 C 1.0470(6) 0.8947(4) 0.2718(3) 0.0455(14) Uani 1 1 d . . . . .
C13 C 1.2323(5) 0.8251(4) 0.2182(3) 0.0365(12) Uani 1 1 d . . . . .
C26 C 1.5850(4) 0.6355(3) 0.3887(3) 0.0307(11) Uani 1 1 d . . . . .
C5 C 1.5530(6) 0.8815(4) 0.3014(3) 0.0439(13) Uani 1 1 d . . . . .
H5A H 1.543536 0.871472 0.251266 0.053 Uiso 1 1 calc R U . . .
C23 C 1.5119(6) 0.4850(3) 0.4138(3) 0.0431(13) Uani 1 1 d . . . . .
H23 H 1.531018 0.430469 0.436411 0.052 Uiso 1 1 calc R U . . .
C18 C 0.9332(6) 0.6684(4) 0.2557(3) 0.0458(13) Uani 1 1 d . . . . .
H18 H 0.962090 0.652041 0.304670 0.055 Uiso 1 1 calc R U . . .
C2 C 1.5770(6) 0.9126(4) 0.4500(4) 0.0503(14) Uani 1 1 d . . . . .
H2 H 1.583723 0.923661 0.499810 0.060 Uiso 1 1 calc R U . . .
C14 C 0.9847(6) 0.7021(5) 0.1385(3) 0.0501(15) Uani 1 1 d . . . . .
H14 H 1.049691 0.707385 0.108154 0.060 Uiso 1 1 calc R U . . .
C4 C 1.6259(7) 0.9559(4) 0.3330(4) 0.0544(16) Uani 1 1 d . . . . .
H4 H 1.666708 0.995131 0.305026 0.065 Uiso 1 1 calc R U . . .
C15 C 0.8437(6) 0.7170(5) 0.1094(3) 0.0550(16) Uani 1 1 d . . . . .
H15 H 0.813720 0.733521 0.060555 0.066 Uiso 1 1 calc R U . . .
C17 C 0.7894(6) 0.6816(5) 0.2263(4) 0.0537(16) Uani 1 1 d . . . . .
H17 H 0.722429 0.673489 0.255062 0.064 Uiso 1 1 calc R U . . .
C10 C 1.0087(7) 0.8610(5) 0.3935(4) 0.0599(17) Uani 1 1 d . . . . .
H10A H 1.046247 0.823659 0.434541 0.090 Uiso 1 1 calc R U . . .
H10B H 1.017608 0.921523 0.408754 0.090 Uiso 1 1 calc R U . . .
H10C H 0.911098 0.847205 0.375703 0.090 Uiso 1 1 calc R U . . .
C12 C 1.0855(9) 0.9409(6) 0.1516(5) 0.075(2) Uani 1 1 d . . . . .
H12A H 1.010821 0.980047 0.157574 0.113 Uiso 1 1 calc R U . . .
H12B H 1.165426 0.974728 0.144743 0.113 Uiso 1 1 calc R U . . .
H12C H 1.054110 0.904018 0.109511 0.113 Uiso 1 1 calc R U . . .

loop_
_atom_site_aniso_label
_atom_site_aniso_U_11
_atom_site_aniso_U_22
_atom_site_aniso_U_33
_atom_site_aniso_U_23
_atom_site_aniso_U_13
_atom_site_aniso_U_12
Cl1 0.0345(10) 0.154(2) 0.0642(13) -0.0209(12) -0.0091(8) 0.0249(10)
Cl2 0.0905(16) 0.0632(13) 0.1016(18) -0.0205(10) 0.0110(12) -0.0414(10)
O1 0.042(2) 0.048(2) 0.037(2) 0.0123(15) 0.0103(16) 0.0033(15)
C9 0.024(2) 0.030(2) 0.039(3) 0.0066(18) 0.0023(18) -0.0026(16)
C7 0.023(2) 0.032(2) 0.036(2) 0.0022(17) 0.0047(17) 0.0005(16)
C8 0.027(2) 0.032(2) 0.035(3) 0.0038(17) -0.0003(18) 0.0077(16)
C6 0.030(2) 0.029(2) 0.039(3) 0.0070(18) 0.0050(18) -0.0009(17)
O3 0.051(2) 0.071(3) 0.041(2) 0.0190(19) 0.0152(18) 0.011(2)
N1 0.037(2) 0.039(2) 0.045(3) -0.0028(18) 0.0133(18) 0.0075(17)
C24 0.031(2) 0.039(3) 0.039(3) 0.0065(19) 0.0058(19) 0.0102(19)
N3 0.035(2) 0.030(2) 0.054(3) 0.0004(17) -0.0047(18) -0.0020(16)
C20 0.033(2) 0.032(2) 0.040(3) -0.0033(18) 0.0018(19) 0.0033(18)
C19 0.031(2) 0.037(2) 0.035(3) -0.0080(19) -0.0006(19) -0.0002(18)
O2 0.068(3) 0.074(3) 0.083(4) 0.029(3) 0.022(3) 0.045(3)
N5 0.034(2) 0.051(3) 0.043(2) 0.013(2) 0.0048(18) 0.0162(19)
N2 0.048(3) 0.039(2) 0.047(3) 0.0156(19) 0.010(2) 0.0125(19)
C27 0.031(2) 0.029(2) 0.032(2) 0.0001(16) 0.0040(17) -0.0002(17)
C1 0.042(3) 0.035(2) 0.045(3) 0.004(2) 0.013(2) -0.007(2)
C22 0.038(2) 0.031(2) 0.052(3) 0.003(2) 0.004(2) -0.0021(19)
C25 0.026(2) 0.041(3) 0.043(3) 0.002(2) 0.0009(19) -0.0005(18)
C16 0.031(3) 0.086(5) 0.048(3) -0.010(3) -0.002(2) 0.005(3)
C3 0.050(3) 0.038(3) 0.066(4) -0.003(3) -0.001(3) -0.016(2)
C21 0.032(2) 0.028(2) 0.042(3) -0.0012(18) -0.0008(19) 0.0015(18)
N4 0.030(2) 0.057(3) 0.044(3) 0.008(2) 0.0002(18) 0.0043(19)
C11 0.043(3) 0.036(3) 0.055(3) 0.005(2) 0.006(2) 0.010(2)
C13 0.027(2) 0.042(3) 0.039(3) 0.006(2) 0.0050(19) 0.0042(18)
C26 0.024(2) 0.032(2) 0.035(2) 0.0062(18) 0.0031(17) 0.0022(17)
C5 0.047(3) 0.045(3) 0.042(3) 0.004(2) 0.014(2) -0.017(2)
C23 0.049(3) 0.029(2) 0.051(3) 0.007(2) 0.008(2) 0.010(2)
C18 0.039(3) 0.053(3) 0.041(3) -0.005(2) -0.002(2) 0.000(2)
C2 0.049(3) 0.050(3) 0.048(3) -0.009(2) 0.001(2) -0.011(3)
C14 0.037(3) 0.074(4) 0.036(3) -0.001(3) -0.001(2) 0.011(3)
C4 0.055(3) 0.044(3) 0.066(4) 0.006(3) 0.015(3) -0.018(3)
C15 0.043(3) 0.080(4) 0.037(3) -0.003(3) -0.003(2) 0.011(3)
C17 0.032(3) 0.075(4) 0.050(3) -0.014(3) 0.001(2) -0.006(3)
C10 0.054(3) 0.079(4) 0.051(4) -0.007(3) 0.020(3) 0.015(3)
C12 0.076(5) 0.082(5) 0.072(5) 0.043(4) 0.022(4) 0.030(4)

loop_
_atom_type_symbol
_atom_type_description
_atom_type_scat_dispersion_real
_atom_type_scat_dispersion_imag
_atom_type_scat_source
C C 0.0033 0.0016 'International Tables Vol C Tables 4.2.6.8 and 6.1.1.4'
H H 0.0000 0.0000 'International Tables Vol C Tables 4.2.6.8 and 6.1.1.4'
N N 0.0061 0.0033 'International Tables Vol C Tables 4.2.6.8 and 6.1.1.4'
O O 0.0106 0.0060 'International Tables Vol C Tables 4.2.6.8 and 6.1.1.4'
Cl Cl 0.1484 0.1585 'International Tables Vol C Tables 4.2.6.8 and 6.1.1.4'

loop_
_geom_angle_atom_site_label_1
_geom_angle_atom_site_label_2
_geom_angle_atom_site_label_3
_geom_angle
_geom_angle_site_symmetry_1
_geom_angle_site_symmetry_3
_geom_angle_publ_flag
O1 C9 N1 120.1(5) . . ?
O1 C9 C8 121.9(4) . . ?
N1 C9 C8 117.8(4) . . ?
C27 C7 C6 115.2(4) . . ?
C27 C7 C8 112.2(4) . . ?
C6 C7 C8 111.4(4) . . ?
C9 C8 C13 115.4(4) . . ?
C9 C8 C7 112.3(4) . . ?
C13 C8 C7 108.2(4) . . ?
C9 C8 C20 109.5(4) . . ?
C13 C8 C20 104.5(4) . . ?
C7 C8 C20 106.2(4) . . ?
C1 C6 C5 118.9(5) . . ?
C1 C6 C7 123.3(4) . . ?
C5 C6 C7 117.8(5) . . ?
C11 N1 C9 124.7(5) . . ?
C11 N1 C10 117.3(5) . . ?
C9 N1 C10 117.9(5) . . ?
N5 C24 C23 130.9(5) . . ?
N5 C24 C26 107.2(4) . . ?
C23 C24 C26 121.9(4) . . ?
C21 N3 C20 118.6(4) . . ?
N3 C20 C19 111.4(4) . . ?
N3 C20 C8 108.8(4) . . ?
C19 C20 C8 111.6(4) . . ?
C18 C19 C14 118.2(5) . . ?
C18 C19 C20 121.2(5) . . ?
C14 C19 C20 120.5(5) . . ?
N4 N5 C24 111.7(4) . . ?
C13 N2 C11 125.0(4) . . ?
C13 N2 C12 117.3(5) . . ?
C11 N2 C12 117.6(5) . . ?
C21 C27 C26 116.0(4) . . ?
C21 C27 C7 121.6(4) . . ?
C26 C27 C7 122.2(4) . . ?
C6 C1 C2 120.6(5) . . ?
C23 C22 C21 121.8(5) . . ?
N4 C25 C26 110.9(5) . . ?
C15 C16 C17 122.7(5) . . ?
C15 C16 Cl1 119.6(5) . . ?
C17 C16 Cl1 117.7(5) . . ?
C2 C3 C4 122.1(5) . . ?
C2 C3 Cl2 120.1(5) . . ?
C4 C3 Cl2 117.7(5) . . ?
C27 C21 N3 120.5(4) . . ?
C27 C21 C22 122.2(4) . . ?
N3 C21 C22 117.1(4) . . ?
N5 N4 C25 106.8(4) . . ?
O2 C11 N1 121.7(6) . . ?
O2 C11 N2 120.2(5) . . ?
N1 C11 N2 118.1(4) . . ?
O3 C13 N2 121.0(5) . . ?
O3 C13 C8 122.5(5) . . ?
N2 C13 C8 116.3(4) . . ?
C25 C26 C27 136.3(4) . . ?
C25 C26 C24 103.2(4) . . ?
C27 C26 C24 120.4(4) . . ?
C6 C5 C4 121.2(5) . . ?
C22 C23 C24 117.7(5) . . ?
C19 C18 C17 120.6(5) . . ?
C3 C2 C1 119.6(6) . . ?
C15 C14 C19 121.5(6) . . ?
C3 C4 C5 117.5(5) . . ?
C16 C15 C14 118.4(6) . . ?
C16 C17 C18 118.5(6) . . ?

loop_
_geom_bond_atom_site_label_1
_geom_bond_atom_site_label_2
_geom_bond_distance
_geom_bond_site_symmetry_2
_geom_bond_publ_flag
Cl1 C16 1.751(6) . ?
Cl2 C3 1.743(6) . ?
O1 C9 1.217(6) . ?
C9 N1 1.379(6) . ?
C9 C8 1.510(7) . ?
C7 C27 1.514(6) . ?
C7 C6 1.531(6) . ?
C7 C8 1.564(6) . ?
C8 C13 1.522(7) . ?
C8 C20 1.600(7) . ?
C6 C1 1.383(7) . ?
C6 C5 1.393(7) . ?
O3 C13 1.186(7) . ?
N1 C11 1.366(7) . ?
N1 C10 1.467(8) . ?
C24 N5 1.355(7) . ?
C24 C23 1.388(8) . ?
C24 C26 1.430(6) . ?
N3 C21 1.404(6) . ?
N3 C20 1.430(7) . ?
C20 C19 1.516(6) . ?
C19 C18 1.379(8) . ?
C19 C14 1.402(8) . ?
O2 C11 1.208(7) . ?
N5 N4 1.343(7) . ?
N2 C13 1.388(7) . ?
N2 C11 1.389(8) . ?
N2 C12 1.463(8) . ?
C27 C21 1.385(7) . ?
C27 C26 1.425(6) . ?
C1 C2 1.388(7) . ?
C22 C23 1.355(8) . ?
C22 C21 1.431(7) . ?
C25 N4 1.345(6) . ?
C25 C26 1.420(6) . ?
C16 C15 1.357(10) . ?
C16 C17 1.373(10) . ?
C3 C2 1.358(9) . ?
C3 C4 1.394(10) . ?
C5 C4 1.398(8) . ?
C18 C17 1.406(8) . ?
C14 C15 1.383(8) . ?
